data_1557548
loop_
_publ_author_name
'Yuvaraj, K.'
'Douair, Iskander'
'Jones, Dafydd D. L.'
'Maron, Laurent'
'Jones, Cameron'

_publ_section_title
;
 Sterically controlled reductive oligomerisations of CO by activated
 magnesium(i) compounds: deltate vs. ethenediolate formation
;
_journal_issue 13
_journal_name_full 'Chemical Science'
_journal_page_first 3516
_journal_page_last 3522
_journal_paper_doi 10.1039/D0SC00836B
_journal_volume 11
_journal_year 2020
_chemical_formula_moiety 'C56 H70 Mg2 N8, C14 H16'
_chemical_formula_sum 'C70 H86 Mg2 N8'
_chemical_formula_weight 1088.08
_space_group_crystal_system monoclinic
_space_group_IT_number 15
_space_group_name_Hall '-C 2yc'
_space_group_name_H-M_alt 'C 1 2/c 1'
_atom_sites_solution_hydrogens geom
_atom_sites_solution_primary dual
_audit_creation_method SHELXL-2018/3
_audit_update_record
;
2020-02-12 deposited with the CCDC.	2020-03-06 downloaded from the CCDC.
;
_cell_angle_alpha 90
_cell_angle_beta 109.172(2)
_cell_angle_gamma 90
_cell_formula_units_Z 4
_cell_length_a 18.7699(3)
_cell_length_b 15.7829(2)
_cell_length_c 22.8274(4)
_cell_measurement_reflns_used 24459
_cell_measurement_temperature 123(2)
_cell_measurement_theta_max 30.6830
_cell_measurement_theta_min 3.4940
_cell_volume 6387.40(19)
_computing_cell_refinement 'CrysAlisPro 1.171.40.53 (Rigaku OD, 2019)'
_computing_data_collection 'CrysAlisPro 1.171.40.53 (Rigaku OD, 2019)'
_computing_data_reduction 'CrysAlisPro 1.171.40.53 (Rigaku OD, 2019)'
_computing_structure_refinement 'SHELXL-2018/3 (Sheldrick, 2018)'
_computing_structure_solution 'SHELXT 2014/5 (Sheldrick, 2014)'
_diffrn_ambient_temperature 123(2)
_diffrn_detector_area_resol_mean 10.0000
_diffrn_measured_fraction_theta_full 0.998
_diffrn_measured_fraction_theta_max 0.998
_diffrn_measurement_device_type 'XtaLAB Synergy, Dualflex, HyPix'
_diffrn_measurement_method '\w scans'
_diffrn_radiation_type MoK\a
_diffrn_radiation_wavelength 0.71073
_diffrn_reflns_av_R_equivalents 0.0154
_diffrn_reflns_av_unetI/netI 0.0114
_diffrn_reflns_Laue_measured_fraction_full 0.998
_diffrn_reflns_Laue_measured_fraction_max 0.998
_diffrn_reflns_limit_h_max 21
_diffrn_reflns_limit_h_min -23
_diffrn_reflns_limit_k_max 19
_diffrn_reflns_limit_k_min -17
_diffrn_reflns_limit_l_max 28
_diffrn_reflns_limit_l_min -27
_diffrn_reflns_number 33068
_diffrn_reflns_point_group_measured_fraction_full 0.998
_diffrn_reflns_point_group_measured_fraction_max 0.998
_diffrn_reflns_theta_full 25.242
_diffrn_reflns_theta_max 26.016
_diffrn_reflns_theta_min 3.456
_diffrn_source 'micro-focus sealed X-ray tube'
_exptl_absorpt_coefficient_mu 0.084
_exptl_absorpt_correction_T_max 1.00000
_exptl_absorpt_correction_T_min 0.80531
_exptl_absorpt_correction_type multi-scan
_exptl_absorpt_process_details
;
CrysAlisPro 1.171.40.53 (Rigaku Oxford Diffraction, 2019)
Empirical absorption correction using spherical harmonics,
 implemented in SCALE3 ABSPACK scaling algorithm.
;
_exptl_crystal_colour red
_exptl_crystal_density_diffrn 1.131
_exptl_crystal_description prism
_exptl_crystal_F_000 2344
_exptl_crystal_size_max 0.25
_exptl_crystal_size_mid 0.25
_exptl_crystal_size_min 0.25
_refine_diff_density_max 0.351
_refine_diff_density_min -0.243
_refine_diff_density_rms 0.037
_refine_ls_extinction_method none
_refine_ls_goodness_of_fit_ref 1.046
_refine_ls_hydrogen_treatment constr
_refine_ls_matrix_type full
_refine_ls_number_parameters 410
_refine_ls_number_reflns 6275
_refine_ls_number_restraints 30
_refine_ls_restrained_S_all 1.057
_refine_ls_R_factor_all 0.0425
_refine_ls_R_factor_gt 0.0400
_refine_ls_shift/su_max 0.001
_refine_ls_shift/su_mean 0.000
_refine_ls_structure_factor_coef Fsqd
_refine_ls_weighting_details 'w=1/[\s^2^(Fo^2^)+(0.0551P)^2^+5.0091P] where P=(Fo^2^+2Fc^2^)/3'
_refine_ls_weighting_scheme calc
_refine_ls_wR_factor_gt 0.1086
_refine_ls_wR_factor_ref 0.1105
_reflns_Friedel_coverage 0.000
_reflns_number_gt 5826
_reflns_number_total 6275
_reflns_threshold_expression 'I > 2\s(I)'
_cod_data_source_file d0sc00836b2.cif
_cod_data_source_block cj1407
_cod_depositor_comments
;Adding full bibliography for 1557543--1557552.cif.

 Adding full bibliography for 1557543--1557552.cif.
;
_cod_original_sg_symbol_H-M 'C 2/c'
_cod_database_code 1557548
_shelx_shelxl_version_number 2018/3
_shelx_space_group_comment
;
The symmetry employed for this shelxl refinement is uniquely defined
by the following loop, which should always be used as a source of
symmetry information in preference to the above space-group names.
They are only intended as comments.
;

loop_
_space_group_symop_operation_xyz
'x, y, z'
'-x, y, -z+1/2'
'x+1/2, y+1/2, z'
'-x+1/2, y+1/2, -z+1/2'
'-x, -y, -z'
'x, -y, z-1/2'
'-x+1/2, -y+1/2, -z'
'x+1/2, -y+1/2, z-1/2'

loop_
_atom_site_label
_atom_site_type_symbol
_atom_site_fract_x
_atom_site_fract_y
_atom_site_fract_z
_atom_site_U_iso_or_equiv
_atom_site_adp_type
_atom_site_occupancy
_atom_site_site_symmetry_order
_atom_site_calc_flag
_atom_site_refinement_flags_posn
_atom_site_refinement_flags_adp
_atom_site_refinement_flags_occupancy
_atom_site_disorder_assembly
_atom_site_disorder_group
Mg1 Mg 0.55890(2) 0.76620(2) 0.31143(2) 0.02046(11) Uani 1 1 d . . . . .
N1 N 0.59474(5) 0.85356(6) 0.38582(4) 0.0214(2) Uani 1 1 d . . . . .
N2 N 0.67459(5) 0.74271(6) 0.32314(4) 0.0220(2) Uani 1 1 d . . . . .
N3 N 0.54711(6) 0.65615(6) 0.36719(5) 0.0249(2) Uani 1 1 d . . . . .
N4 N 0.54618(8) 0.42567(8) 0.45831(6) 0.0431(3) Uani 1 1 d . . . . .
C4 C 0.73235(6) 0.76471(7) 0.37195(5) 0.0235(2) Uani 1 1 d . . . . .
C2 C 0.66335(7) 0.85581(7) 0.42756(5) 0.0241(2) Uani 1 1 d . . . . .
C6 C 0.54295(7) 0.91768(8) 0.39060(5) 0.0253(3) Uani 1 1 d . . . . .
C3 C 0.72550(6) 0.81032(8) 0.42287(5) 0.0254(3) Uani 1 1 d . . . . .
H3 H 0.768899 0.810279 0.458997 0.030 Uiso 1 1 calc R U . . .
C11 C 0.48934(7) 0.90103(8) 0.41955(6) 0.0290(3) Uani 1 1 d . . . . .
C19 C 0.68880(7) 0.75084(9) 0.22092(6) 0.0302(3) Uani 1 1 d . . . . .
C24 C 0.54609(7) 0.50076(8) 0.42943(6) 0.0291(3) Uani 1 1 d . . . . .
C22 C 0.59797(7) 0.63836(8) 0.42297(6) 0.0274(3) Uani 1 1 d . . . . .
H22 H 0.635231 0.679917 0.441354 0.033 Uiso 1 1 calc R U . . .
C14 C 0.68964(6) 0.70193(8) 0.27237(5) 0.0252(3) Uani 1 1 d . . . . .
C26 C 0.49473(7) 0.59621(8) 0.34355(6) 0.0272(3) Uani 1 1 d . . . . .
H26 H 0.457178 0.607226 0.304716 0.033 Uiso 1 1 calc R U . . .
C23 C 0.59984(7) 0.56455(8) 0.45516(6) 0.0278(3) Uani 1 1 d . . . . .
H23 H 0.637154 0.556462 0.494577 0.033 Uiso 1 1 calc R U . . .
C25 C 0.49187(7) 0.52014(8) 0.37175(6) 0.0311(3) Uani 1 1 d . . . . .
H25 H 0.453262 0.480476 0.352343 0.037 Uiso 1 1 calc R U . . .
C10 C 0.44040(8) 0.96557(10) 0.42328(7) 0.0392(3) Uani 1 1 d . . . . .
H10 H 0.403869 0.954923 0.442954 0.047 Uiso 1 1 calc R U . . .
C5 C 0.81240(7) 0.74518(9) 0.37454(6) 0.0343(3) Uani 1 1 d . . . . .
H5A H 0.814314 0.688314 0.357872 0.051 Uiso 1 1 calc R U . . .
H5B H 0.845988 0.747678 0.417660 0.051 Uiso 1 1 calc R U . . .
H5C H 0.828651 0.786910 0.349751 0.051 Uiso 1 1 calc R U . . .
C15 C 0.70194(7) 0.61404(9) 0.27314(6) 0.0333(3) Uani 1 1 d . . . . .
C18 C 0.70046(8) 0.71019(11) 0.17039(6) 0.0408(3) Uani 1 1 d . . . . .
H18 H 0.698997 0.742317 0.134821 0.049 Uiso 1 1 calc R U . . .
C27 C 0.59949(9) 0.40916(10) 0.51970(7) 0.0404(3) Uani 1 1 d . . . . .
H27A H 0.650421 0.404105 0.517145 0.061 Uiso 1 1 calc R U . . .
H27B H 0.585857 0.356253 0.535847 0.061 Uiso 1 1 calc R U . . .
H27C H 0.598134 0.455979 0.547516 0.061 Uiso 1 1 calc R U . . .
C21 C 0.67620(8) 0.84458(9) 0.22068(7) 0.0373(3) Uani 1 1 d . . . . .
H21A H 0.684615 0.869697 0.184236 0.056 Uiso 1 1 calc R U . . .
H21B H 0.711434 0.869521 0.258418 0.056 Uiso 1 1 calc R U . . .
H21C H 0.624297 0.855847 0.219218 0.056 Uiso 1 1 calc R U . . .
C1 C 0.67957(8) 0.91238(10) 0.48417(6) 0.0371(3) Uani 1 1 d . . . . .
H1A H 0.685857 0.970991 0.472552 0.056 Uiso 1 1 calc R U . . .
H1B H 0.725909 0.893385 0.516050 0.056 Uiso 1 1 calc R U . . .
H1C H 0.637410 0.909322 0.500471 0.056 Uiso 1 1 calc R U . . .
C7 C 0.54658(10) 0.99740(9) 0.36487(8) 0.0431(4) Uani 1 1 d . . . . .
C13 C 0.48527(9) 0.81576(10) 0.44714(8) 0.0440(4) Uani 1 1 d . . . . .
H13A H 0.468985 0.773450 0.413978 0.066 Uiso 1 1 calc R U . . .
H13B H 0.449015 0.817684 0.469733 0.066 Uiso 1 1 calc R U . . .
H13C H 0.535144 0.800369 0.475755 0.066 Uiso 1 1 calc R U . . .
C16 C 0.71489(8) 0.57681(10) 0.22208(7) 0.0422(4) Uani 1 1 d . . . . .
H16 H 0.724455 0.517680 0.222387 0.051 Uiso 1 1 calc R U . . .
C20 C 0.70218(10) 0.56063(9) 0.32769(8) 0.0465(4) Uani 1 1 d . . . . .
H20A H 0.651695 0.560787 0.331547 0.070 Uiso 1 1 calc R U . . .
H20B H 0.738534 0.583850 0.365579 0.070 Uiso 1 1 calc R U . . .
H20C H 0.716453 0.502425 0.321519 0.070 Uiso 1 1 calc R U . . .
C17 C 0.71403(8) 0.62430(12) 0.17132(7) 0.0460(4) Uani 1 1 d . . . . .
H17 H 0.722789 0.597891 0.136911 0.055 Uiso 1 1 calc R U . . .
C9 C 0.44416(10) 1.04438(11) 0.39895(8) 0.0529(4) Uani 1 1 d . . . . .
H9 H 0.410633 1.087907 0.402068 0.064 Uiso 1 1 calc R U . . .
C28 C 0.49252(11) 0.35976(11) 0.42813(8) 0.0552(5) Uani 1 1 d . . . . .
H28A H 0.441293 0.378807 0.423598 0.083 Uiso 1 1 calc R U . . .
H28B H 0.503868 0.308133 0.453352 0.083 Uiso 1 1 calc R U . . .
H28C H 0.496256 0.347933 0.387089 0.083 Uiso 1 1 calc R U . . .
C8 C 0.49671(12) 1.06017(11) 0.36998(9) 0.0597(5) Uani 1 1 d . . . . .
H8 H 0.498980 1.114794 0.353197 0.072 Uiso 1 1 calc R U . . .
C12 C 0.60323(13) 1.01408(11) 0.33227(11) 0.0658(6) Uani 1 1 d . . . . .
H12A H 0.604309 1.074833 0.323716 0.099 Uiso 1 1 calc R U . . .
H12B H 0.588855 0.982518 0.293143 0.099 Uiso 1 1 calc R U . . .
H12C H 0.653335 0.995749 0.358756 0.099 Uiso 1 1 calc R U . . .
C29 C 0.7417(3) 0.30052(15) 0.46929(18) 0.0683(13) Uani 0.5 1 d DG U P A -1
C30 C 0.8011(2) 0.2943(3) 0.5249(2) 0.0758(18) Uani 0.5 1 d DG U P A -1
H30 H 0.837294 0.338496 0.537189 0.091 Uiso 0.5 1 calc R U P A -1
C31 C 0.8074(3) 0.2234(4) 0.56237(16) 0.112(2) Uani 0.5 1 d G U P A -1
H31 H 0.848010 0.219168 0.600347 0.134 Uiso 0.5 1 calc R U P A -1
C32 C 0.7544(4) 0.1588(2) 0.5443(3) 0.104(2) Uani 0.5 1 d G U P A -1
H32 H 0.758770 0.110310 0.569964 0.125 Uiso 0.5 1 calc R U P A -1
C33 C 0.6950(3) 0.16497(17) 0.4888(3) 0.0793(18) Uani 0.5 1 d G U P A -1
H33 H 0.658812 0.120780 0.476423 0.095 Uiso 0.5 1 calc R U P A -1
C34 C 0.6887(2) 0.2359(2) 0.45124(18) 0.0746(19) Uani 0.5 1 d DG U P A -1
H34 H 0.648095 0.240107 0.413264 0.090 Uiso 0.5 1 calc R U P A -1
C35 C 0.7293(4) 0.3751(3) 0.4261(3) 0.0819(15) Uani 0.5 1 d D . P A -1
H35A H 0.725553 0.426992 0.448489 0.123 Uiso 0.5 1 calc R U P A -1
H35B H 0.682474 0.367018 0.391293 0.123 Uiso 0.5 1 calc R U P A -1
H35C H 0.771754 0.379991 0.410257 0.123 Uiso 0.5 1 calc R U P A -1
C36 C 0.53453(10) 0.28729(18) 0.25481(12) 0.0558(10) Uani 0.5 1 d DG . P B -1
C37 C 0.51510(12) 0.37260(16) 0.24862(15) 0.0498(12) Uani 0.5 1 d DG . P B -1
H37 H 0.552330 0.414177 0.250326 0.060 Uiso 0.5 1 calc R U P B -1
C38 C 0.44120(14) 0.39708(12) 0.23992(13) 0.0572(9) Uani 0.5 1 d G . P B -1
H38 H 0.427915 0.455389 0.235681 0.069 Uiso 0.5 1 calc R U P B -1
C39 C 0.38672(10) 0.33625(16) 0.23742(13) 0.0471(8) Uani 0.5 1 d G . P B -1
H39 H 0.336211 0.352984 0.231470 0.057 Uiso 0.5 1 calc R U P B -1
C40 C 0.40615(13) 0.25094(14) 0.24361(16) 0.0471(14) Uani 0.5 1 d G . P B -1
H40 H 0.368922 0.209367 0.241903 0.057 Uiso 0.5 1 calc R U P B -1
C41 C 0.48006(15) 0.22646(13) 0.25231(14) 0.0490(9) Uani 0.5 1 d DG . P B -1
H41 H 0.493338 0.168154 0.256548 0.059 Uiso 0.5 1 calc R U P B -1
C42 C 0.6122(5) 0.2626(6) 0.2630(4) 0.095(3) Uani 0.5 1 d D . P B -1
H42A H 0.640435 0.312170 0.256927 0.143 Uiso 0.5 1 calc R U P B -1
H42B H 0.612426 0.218845 0.232688 0.143 Uiso 0.5 1 calc R U P B -1
H42C H 0.635803 0.240383 0.305057 0.143 Uiso 0.5 1 calc R U P B -1

loop_
_atom_site_aniso_label
_atom_site_aniso_U_11
_atom_site_aniso_U_22
_atom_site_aniso_U_33
_atom_site_aniso_U_23
_atom_site_aniso_U_13
_atom_site_aniso_U_12
Mg1 0.01760(19) 0.0232(2) 0.0181(2) -0.00071(14) 0.00246(15) 0.00051(14)
N1 0.0205(5) 0.0214(5) 0.0213(5) -0.0008(4) 0.0057(4) 0.0002(4)
N2 0.0195(5) 0.0245(5) 0.0198(5) -0.0012(4) 0.0036(4) 0.0021(4)
N3 0.0232(5) 0.0257(5) 0.0229(5) 0.0007(4) 0.0035(4) -0.0018(4)
N4 0.0525(8) 0.0369(7) 0.0310(6) 0.0104(5) 0.0016(5) -0.0147(6)
C4 0.0196(6) 0.0248(6) 0.0231(6) 0.0020(4) 0.0028(4) 0.0023(4)
C2 0.0252(6) 0.0245(6) 0.0208(6) -0.0024(4) 0.0053(5) -0.0038(4)
C6 0.0258(6) 0.0257(6) 0.0226(6) -0.0027(5) 0.0054(5) 0.0031(5)
C3 0.0197(5) 0.0299(6) 0.0210(6) -0.0020(5) -0.0008(4) -0.0010(4)
C11 0.0266(6) 0.0337(7) 0.0255(6) -0.0051(5) 0.0068(5) 0.0016(5)
C19 0.0175(5) 0.0457(8) 0.0255(6) -0.0015(5) 0.0045(5) -0.0005(5)
C24 0.0317(6) 0.0304(6) 0.0250(6) 0.0026(5) 0.0090(5) -0.0039(5)
C22 0.0248(6) 0.0285(6) 0.0248(6) -0.0007(5) 0.0022(5) -0.0044(5)
C14 0.0159(5) 0.0341(6) 0.0224(6) -0.0053(5) 0.0019(4) 0.0024(4)
C26 0.0240(6) 0.0315(6) 0.0220(6) 0.0008(5) 0.0020(5) -0.0034(5)
C23 0.0253(6) 0.0332(7) 0.0210(6) 0.0028(5) 0.0021(5) -0.0015(5)
C25 0.0296(6) 0.0329(7) 0.0265(6) 0.0001(5) 0.0033(5) -0.0103(5)
C10 0.0332(7) 0.0497(9) 0.0365(7) -0.0051(6) 0.0140(6) 0.0099(6)
C5 0.0196(6) 0.0464(8) 0.0317(7) -0.0053(6) 0.0016(5) 0.0054(5)
C15 0.0262(6) 0.0362(7) 0.0332(7) -0.0072(5) 0.0040(5) 0.0069(5)
C18 0.0272(7) 0.0700(10) 0.0240(6) -0.0035(6) 0.0069(5) 0.0012(7)
C27 0.0495(8) 0.0384(8) 0.0304(7) 0.0112(6) 0.0092(6) -0.0002(6)
C21 0.0333(7) 0.0446(8) 0.0347(7) 0.0087(6) 0.0120(6) -0.0034(6)
C1 0.0306(7) 0.0448(8) 0.0322(7) -0.0164(6) 0.0054(5) -0.0030(6)
C7 0.0559(9) 0.0319(7) 0.0495(9) 0.0088(6) 0.0282(8) 0.0125(6)
C13 0.0473(9) 0.0397(8) 0.0585(10) 0.0018(7) 0.0355(8) -0.0001(6)
C16 0.0323(7) 0.0463(8) 0.0421(8) -0.0175(7) 0.0043(6) 0.0101(6)
C20 0.0580(10) 0.0298(7) 0.0508(9) 0.0013(6) 0.0168(8) 0.0133(7)
C17 0.0296(7) 0.0722(11) 0.0330(8) -0.0211(7) 0.0057(6) 0.0083(7)
C9 0.0612(10) 0.0502(9) 0.0520(10) 0.0050(8) 0.0249(8) 0.0318(8)
C28 0.0747(12) 0.0396(9) 0.0423(9) 0.0100(7) 0.0067(8) -0.0245(8)
C8 0.0861(14) 0.0369(9) 0.0693(12) 0.0186(8) 0.0433(11) 0.0287(9)
C12 0.0922(15) 0.0351(8) 0.0961(15) 0.0253(9) 0.0665(13) 0.0163(9)
C29 0.105(3) 0.051(3) 0.081(3) -0.013(2) 0.073(3) -0.003(3)
C30 0.120(4) 0.053(4) 0.091(4) 0.000(3) 0.083(3) 0.008(3)
C31 0.159(6) 0.116(5) 0.094(4) -0.009(5) 0.086(4) 0.031(5)
C32 0.182(7) 0.069(4) 0.117(5) 0.032(4) 0.124(5) 0.040(5)
C33 0.125(4) 0.053(3) 0.097(4) 0.001(3) 0.088(4) 0.001(3)
C34 0.121(4) 0.033(3) 0.111(5) -0.012(3) 0.094(3) -0.016(3)
C35 0.118(4) 0.053(3) 0.102(4) -0.001(2) 0.072(4) -0.005(3)
C36 0.0338(15) 0.112(3) 0.0239(14) 0.0098(19) 0.0119(12) 0.011(2)
C37 0.051(4) 0.0632(19) 0.0367(15) -0.006(2) 0.016(2) -0.0259(19)
C38 0.073(3) 0.045(2) 0.0420(19) 0.0011(15) 0.0029(19) 0.0055(18)
C39 0.0381(17) 0.062(2) 0.0379(17) -0.0023(16) 0.0073(13) 0.0074(16)
C40 0.063(4) 0.0389(19) 0.038(2) -0.0044(16) 0.015(2) -0.0069(19)
C41 0.058(3) 0.0558(19) 0.0389(16) 0.0022(17) 0.023(2) 0.0133(15)
C42 0.058(3) 0.161(8) 0.077(5) 0.005(5) 0.038(3) 0.008(4)

loop_
_atom_type_symbol
_atom_type_description
_atom_type_scat_dispersion_real
_atom_type_scat_dispersion_imag
_atom_type_scat_source
C C 0.0033 0.0016 'International Tables Vol C Tables 4.2.6.8 and 6.1.1.4'
H H 0.0000 0.0000 'International Tables Vol C Tables 4.2.6.8 and 6.1.1.4'
N N 0.0061 0.0033 'International Tables Vol C Tables 4.2.6.8 and 6.1.1.4'
Mg Mg 0.0486 0.0363 'International Tables Vol C Tables 4.2.6.8 and 6.1.1.4'

loop_
_geom_angle_atom_site_label_1
_geom_angle_atom_site_label_2
_geom_angle_atom_site_label_3
_geom_angle
_geom_angle_site_symmetry_1
_geom_angle_site_symmetry_3
_geom_angle_publ_flag
N1 Mg1 N2 88.31(4) . . ?
N1 Mg1 N3 96.63(4) . . ?
N2 Mg1 N3 94.69(4) . . ?
N1 Mg1 Mg1 134.79(3) . 2_655 ?
N2 Mg1 Mg1 122.32(3) . 2_655 ?
N3 Mg1 Mg1 111.28(3) . 2_655 ?
C2 N1 C6 116.71(10) . . ?
C2 N1 Mg1 124.79(8) . . ?
C6 N1 Mg1 118.44(7) . . ?
C4 N2 C14 118.39(10) . . ?
C4 N2 Mg1 125.47(8) . . ?
C14 N2 Mg1 116.11(7) . . ?
C26 N3 C22 115.54(10) . . ?
C26 N3 Mg1 121.42(8) . . ?
C22 N3 Mg1 122.36(8) . . ?
C24 N4 C27 121.07(12) . . ?
C24 N4 C28 120.32(12) . . ?
C27 N4 C28 118.61(12) . . ?
N2 C4 C3 123.96(11) . . ?
N2 C4 C5 120.52(11) . . ?
C3 C4 C5 115.45(10) . . ?
N1 C2 C3 124.50(11) . . ?
N1 C2 C1 120.20(11) . . ?
C3 C2 C1 115.27(11) . . ?
C11 C6 C7 120.60(12) . . ?
C11 C6 N1 121.00(11) . . ?
C7 C6 N1 118.40(11) . . ?
C2 C3 C4 128.89(11) . . ?
C2 C3 H3 115.6 . . ?
C4 C3 H3 115.6 . . ?
C10 C11 C6 118.86(13) . . ?
C10 C11 C13 120.37(12) . . ?
C6 C11 C13 120.76(11) . . ?
C18 C19 C14 118.48(13) . . ?
C18 C19 C21 121.16(13) . . ?
C14 C19 C21 120.36(12) . . ?
N4 C24 C25 121.98(12) . . ?
N4 C24 C23 122.36(12) . . ?
C25 C24 C23 115.66(11) . . ?
N3 C22 C23 124.69(11) . . ?
N3 C22 H22 117.7 . . ?
C23 C22 H22 117.7 . . ?
C19 C14 C15 120.72(12) . . ?
C19 C14 N2 118.66(11) . . ?
C15 C14 N2 120.57(11) . . ?
N3 C26 C25 124.35(11) . . ?
N3 C26 H26 117.8 . . ?
C25 C26 H26 117.8 . . ?
C22 C23 C24 119.64(11) . . ?
C22 C23 H23 120.2 . . ?
C24 C23 H23 120.2 . . ?
C26 C25 C24 120.09(11) . . ?
C26 C25 H25 120.0 . . ?
C24 C25 H25 120.0 . . ?
C9 C10 C11 121.01(14) . . ?
C9 C10 H10 119.5 . . ?
C11 C10 H10 119.5 . . ?
C4 C5 H5A 109.5 . . ?
C4 C5 H5B 109.5 . . ?
H5A C5 H5B 109.5 . . ?
C4 C5 H5C 109.5 . . ?
H5A C5 H5C 109.5 . . ?
H5B C5 H5C 109.5 . . ?
C16 C15 C14 118.54(13) . . ?
C16 C15 C20 120.13(13) . . ?
C14 C15 C20 121.32(12) . . ?
C17 C18 C19 121.12(14) . . ?
C17 C18 H18 119.4 . . ?
C19 C18 H18 119.4 . . ?
N4 C27 H27A 109.5 . . ?
N4 C27 H27B 109.5 . . ?
H27A C27 H27B 109.5 . . ?
N4 C27 H27C 109.5 . . ?
H27A C27 H27C 109.5 . . ?
H27B C27 H27C 109.5 . . ?
C19 C21 H21A 109.5 . . ?
C19 C21 H21B 109.5 . . ?
H21A C21 H21B 109.5 . . ?
C19 C21 H21C 109.5 . . ?
H21A C21 H21C 109.5 . . ?
H21B C21 H21C 109.5 . . ?
C2 C1 H1A 109.5 . . ?
C2 C1 H1B 109.5 . . ?
H1A C1 H1B 109.5 . . ?
C2 C1 H1C 109.5 . . ?
H1A C1 H1C 109.5 . . ?
H1B C1 H1C 109.5 . . ?
C8 C7 C6 118.51(14) . . ?
C8 C7 C12 121.25(14) . . ?
C6 C7 C12 120.23(13) . . ?
C11 C13 H13A 109.5 . . ?
C11 C13 H13B 109.5 . . ?
H13A C13 H13B 109.5 . . ?
C11 C13 H13C 109.5 . . ?
H13A C13 H13C 109.5 . . ?
H13B C13 H13C 109.5 . . ?
C17 C16 C15 121.13(14) . . ?
C17 C16 H16 119.4 . . ?
C15 C16 H16 119.4 . . ?
C15 C20 H20A 109.5 . . ?
C15 C20 H20B 109.5 . . ?
H20A C20 H20B 109.5 . . ?
C15 C20 H20C 109.5 . . ?
H20A C20 H20C 109.5 . . ?
H20B C20 H20C 109.5 . . ?
C16 C17 C18 119.99(13) . . ?
C16 C17 H17 120.0 . . ?
C18 C17 H17 120.0 . . ?
C10 C9 C8 119.84(14) . . ?
C10 C9 H9 120.1 . . ?
C8 C9 H9 120.1 . . ?
N4 C28 H28A 109.5 . . ?
N4 C28 H28B 109.5 . . ?
H28A C28 H28B 109.5 . . ?
N4 C28 H28C 109.5 . . ?
H28A C28 H28C 109.5 . . ?
H28B C28 H28C 109.5 . . ?
C9 C8 C7 121.16(15) . . ?
C9 C8 H8 119.4 . . ?
C7 C8 H8 119.4 . . ?
C7 C12 H12A 109.5 . . ?
C7 C12 H12B 109.5 . . ?
H12A C12 H12B 109.5 . . ?
C7 C12 H12C 109.5 . . ?
H12A C12 H12C 109.5 . . ?
H12B C12 H12C 109.5 . . ?
C30 C29 C34 120.0 . . ?
C30 C29 C35 124.0(4) . . ?
C34 C29 C35 116.0(4) . . ?
C29 C30 C31 120.0 . . ?
C29 C30 H30 120.0 . . ?
C31 C30 H30 120.0 . . ?
C32 C31 C30 120.0 . . ?
C32 C31 H31 120.0 . . ?
C30 C31 H31 120.0 . . ?
C31 C32 C33 120.0 . . ?
C31 C32 H32 120.0 . . ?
C33 C32 H32 120.0 . . ?
C34 C33 C32 120.0 . . ?
C34 C33 H33 120.0 . . ?
C32 C33 H33 120.0 . . ?
C33 C34 C29 120.0 . . ?
C33 C34 H34 120.0 . . ?
C29 C34 H34 120.0 . . ?
C29 C35 H35A 109.5 . . ?
C29 C35 H35B 109.5 . . ?
H35A C35 H35B 109.5 . . ?
C29 C35 H35C 109.5 . . ?
H35A C35 H35C 109.5 . . ?
H35B C35 H35C 109.5 . . ?
C37 C36 C41 120.0 . . ?
C37 C36 C42 119.3(4) . . ?
C41 C36 C42 120.7(4) . . ?
C36 C37 C38 120.0 . . ?
C36 C37 H37 120.0 . . ?
C38 C37 H37 120.0 . . ?
C39 C38 C37 120.0 . . ?
C39 C38 H38 120.0 . . ?
C37 C38 H38 120.0 . . ?
C40 C39 C38 120.0 . . ?
C40 C39 H39 120.0 . . ?
C38 C39 H39 120.0 . . ?
C39 C40 C41 120.0 . . ?
C39 C40 H40 120.0 . . ?
C41 C40 H40 120.0 . . ?
C40 C41 C36 120.0 . . ?
C40 C41 H41 120.0 . . ?
C36 C41 H41 120.0 . . ?
C36 C42 H42A 109.5 . . ?
C36 C42 H42B 109.5 . . ?
H42A C42 H42B 109.5 . . ?
C36 C42 H42C 109.5 . . ?
H42A C42 H42C 109.5 . . ?
H42B C42 H42C 109.5 . . ?

loop_
_geom_bond_atom_site_label_1
_geom_bond_atom_site_label_2
_geom_bond_distance
_geom_bond_site_symmetry_2
_geom_bond_publ_flag
Mg1 N1 2.1184(10) . ?
Mg1 N2 2.1314(10) . ?
Mg1 N3 2.2071(11) . ?
Mg1 Mg1 2.9464(7) 2_655 ?
N1 C2 1.3273(15) . ?
N1 C6 1.4320(15) . ?
N2 C4 1.3206(15) . ?
N2 C14 1.4325(15) . ?
N3 C26 1.3433(16) . ?
N3 C22 1.3466(16) . ?
N4 C24 1.3558(17) . ?
N4 C27 1.4534(18) . ?
N4 C28 1.4544(19) . ?
C4 C3 1.4085(17) . ?
C4 C5 1.5159(17) . ?
C2 C3 1.4034(17) . ?
C2 C1 1.5171(17) . ?
C6 C11 1.3984(18) . ?
C6 C7 1.3995(19) . ?
C3 H3 0.9500 . ?
C11 C10 1.3928(19) . ?
C11 C13 1.498(2) . ?
C19 C18 1.3985(19) . ?
C19 C14 1.4013(18) . ?
C19 C21 1.498(2) . ?
C24 C25 1.4081(18) . ?
C24 C23 1.4098(18) . ?
C22 C23 1.3716(18) . ?
C22 H22 0.9500 . ?
C14 C15 1.4055(19) . ?
C26 C25 1.3716(18) . ?
C26 H26 0.9500 . ?
C23 H23 0.9500 . ?
C25 H25 0.9500 . ?
C10 C9 1.373(2) . ?
C10 H10 0.9500 . ?
C5 H5A 0.9800 . ?
C5 H5B 0.9800 . ?
C5 H5C 0.9800 . ?
C15 C16 1.3961(19) . ?
C15 C20 1.502(2) . ?
C18 C17 1.378(2) . ?
C18 H18 0.9500 . ?
C27 H27A 0.9800 . ?
C27 H27B 0.9800 . ?
C27 H27C 0.9800 . ?
C21 H21A 0.9800 . ?
C21 H21B 0.9800 . ?
C21 H21C 0.9800 . ?
C1 H1A 0.9800 . ?
C1 H1B 0.9800 . ?
C1 H1C 0.9800 . ?
C7 C8 1.394(2) . ?
C7 C12 1.508(2) . ?
C13 H13A 0.9800 . ?
C13 H13B 0.9800 . ?
C13 H13C 0.9800 . ?
C16 C17 1.376(2) . ?
C16 H16 0.9500 . ?
C20 H20A 0.9800 . ?
C20 H20B 0.9800 . ?
C20 H20C 0.9800 . ?
C17 H17 0.9500 . ?
C9 C8 1.379(3) . ?
C9 H9 0.9500 . ?
C28 H28A 0.9800 . ?
C28 H28B 0.9800 . ?
C28 H28C 0.9800 . ?
C8 H8 0.9500 . ?
C12 H12A 0.9800 . ?
C12 H12B 0.9800 . ?
C12 H12C 0.9800 . ?
C29 C30 1.3900 . ?
C29 C34 1.3900 . ?
C29 C35 1.505(6) . ?
C30 C31 1.3900 . ?
C30 H30 0.9500 . ?
C31 C32 1.3900 . ?
C31 H31 0.9500 . ?
C32 C33 1.3900 . ?
C32 H32 0.9500 . ?
C33 C34 1.3900 . ?
C33 H33 0.9500 . ?
C34 H34 0.9500 . ?
C35 H35A 0.9800 . ?
C35 H35B 0.9800 . ?
C35 H35C 0.9800 . ?
C36 C37 1.3900 . ?
C36 C41 1.3900 . ?
C36 C42 1.460(7) . ?
C37 C38 1.3900 . ?
C37 H37 0.9500 . ?
C38 C39 1.3900 . ?
C38 H38 0.9500 . ?
C39 C40 1.3900 . ?
C39 H39 0.9500 . ?
C40 C41 1.3900 . ?
C40 H40 0.9500 . ?
C41 H41 0.9500 . ?
C42 H42A 0.9800 . ?
C42 H42B 0.9800 . ?
C42 H42C 0.9800 . ?
